data_7125407
loop_
_publ_author_name
'Huang, Ke-Bin'
'Wang, Feng-Yang'
'Feng, Hai-Wen'
'Luo, Hejiang'
'Long, Yan'
'Zou, Taotao'
'Chan, Albert S. C.'
'Liu, Rong'
'Zou, Huahong'
'Chen, Zhen-Feng'
'Liu, Yan-Cheng'
'Liu, You-Nian'
'Liang, Hong'

_publ_section_title
;
 An aminophosphonate ester ligand-containing platinum(ii) complex induces
 potent immunogenic cell death in vitro and elicits effective anti-tumour
 immune responses in vivo.
;
_journal_issue 87
_journal_name_full 'Chemical communications (Cambridge, England)'
_journal_page_first 13066
_journal_page_last 13069
_journal_paper_doi 10.1039/c9cc06563f
_journal_volume 55
_journal_year 2019
_chemical_formula_moiety 'C18 H25 Cl2 N2 O4 P Pt'
_chemical_formula_sum 'C18 H25 Cl2 N2 O4 P Pt'
_chemical_formula_weight 630.37
_space_group_crystal_system monoclinic
_space_group_IT_number 14
_space_group_name_Hall '-P 2yn'
_space_group_name_H-M_alt 'P 1 21/n 1'
_symmetry_Int_Tables_number 14
_atom_sites_solution_primary direct
_audit_creation_date 2006-06-30
_audit_creation_method
;
Olex2 1.2
(compiled 2016.02.19 svn.r3266 for OlexSys, GUI svn.r5155)
;
_audit_update_record
;
2017-04-06 deposited with the CCDC.	2019-09-23 downloaded from the CCDC.
;
_cell_angle_alpha 90
_cell_angle_beta 102.5961(15)
_cell_angle_gamma 90
_cell_formula_units_Z 4
_cell_length_a 9.22386(14)
_cell_length_b 13.26158(18)
_cell_length_c 18.9212(3)
_cell_measurement_reflns_used 7828
_cell_measurement_temperature 293(2)
_cell_measurement_theta_max 28.4169
_cell_measurement_theta_min 3.0659
_cell_volume 2258.79(6)
_computing_cell_refinement
;
CrysAlisPro, Agilent Technologies,
Version 1.171.35.21 (release 20-01-2012 CrysAlis171 .NET)
(compiled Jan 23 2012,18:06:46)
;
_computing_data_collection
;
CrysAlisPro, Agilent Technologies,
Version 1.171.35.21 (release 20-01-2012 CrysAlis171 .NET)
(compiled Jan 23 2012,18:06:46)
;
_computing_data_reduction
;
CrysAlisPro, Agilent Technologies,
Version 1.171.35.21 (release 20-01-2012 CrysAlis171 .NET)
(compiled Jan 23 2012,18:06:46)
;
_computing_molecular_graphics 'Olex2 (Dolomanov et al., 2009)'
_computing_publication_material 'Olex2 (Dolomanov et al., 2009)'
_computing_structure_refinement 'olex2.refine (Bourhis et al., 2015)'
_computing_structure_solution 'SIR2004 (Burla et al., 2007)'
_diffrn_detector_area_resol_mean 15.9784
_diffrn_measured_fraction_theta_full 0.9980
_diffrn_measured_fraction_theta_max 0.9980
_diffrn_measurement_details
;
#__ type_ start__ end____ width___ exp.time_
  1 omega -100.00  -45.00   1.0000   15.0000
omega____ theta____ kappa____ phi______ frames
    -      -20.2108 -178.0000   30.0000 55

#__ type_ start__ end____ width___ exp.time_
  2 omega   -3.00   24.00   1.0000   15.0000
omega____ theta____ kappa____ phi______ frames
    -      -20.2108  -99.0000  -90.0000 27

#__ type_ start__ end____ width___ exp.time_
  3 omega  -19.00    8.00   1.0000   15.0000
omega____ theta____ kappa____ phi______ frames
    -      -20.2108  -99.0000   30.0000 27

#__ type_ start__ end____ width___ exp.time_
  4 omega  -72.00   48.00   1.0000   15.0000
omega____ theta____ kappa____ phi______ frames
    -      -20.2108   19.0000   30.0000 120

#__ type_ start__ end____ width___ exp.time_
  5 omega  -94.00  -64.00   1.0000   15.0000
omega____ theta____ kappa____ phi______ frames
    -      -20.2108  -38.0000    0.0000 30

#__ type_ start__ end____ width___ exp.time_
  6 omega  -10.00   95.00   1.0000   15.0000
omega____ theta____ kappa____ phi______ frames
    -       21.3827   38.0000  -60.0000 105
;
_diffrn_measurement_device_type 'SuperNova, Single source at offset), Eos'
_diffrn_measurement_method '\w scans'
_diffrn_radiation_type 'Mo K\a'
_diffrn_radiation_wavelength 0.71073
_diffrn_reflns_av_R_equivalents 0.0281
_diffrn_reflns_av_unetI/netI 0.0318
_diffrn_reflns_limit_h_max 12
_diffrn_reflns_limit_h_min -12
_diffrn_reflns_limit_k_max 17
_diffrn_reflns_limit_k_min -17
_diffrn_reflns_limit_l_max 25
_diffrn_reflns_limit_l_min -25
_diffrn_reflns_number 15042
_diffrn_reflns_theta_full 25.0210
_diffrn_reflns_theta_max 25.02
_diffrn_reflns_theta_min 3.07
_exptl_absorpt_coefficient_mu 6.543
_exptl_absorpt_correction_T_max 1.00000
_exptl_absorpt_correction_T_min 0.43618
_exptl_absorpt_correction_type multi-scan
_exptl_absorpt_process_details
;
CrysAlisPro, Agilent Technologies,
Version 1.171.35.21 (release 20-01-2012 CrysAlis171 .NET)
(compiled Jan 23 2012,18:06:46)
Empirical absorption correction using spherical harmonics,
 implemented in SCALE3 ABSPACK scaling algorithm.
;
_exptl_crystal_density_diffrn 1.8535
_exptl_crystal_density_method 'not measured'
_exptl_crystal_F_000 1219.7865
_exptl_crystal_size_max 0.33
_exptl_crystal_size_mid 0.23
_exptl_crystal_size_min 0.12
_refine_diff_density_max 11.0381
_refine_diff_density_min -2.2880
_refine_diff_density_rms 0.5128
_refine_ls_d_res_high 0.8402
_refine_ls_d_res_low 6.6308
_refine_ls_goodness_of_fit_ref 1.0348
_refine_ls_hydrogen_treatment constr
_refine_ls_matrix_type full
_refine_ls_number_constraints 41
_refine_ls_number_parameters 255
_refine_ls_number_reflns 3973
_refine_ls_number_restraints 0
_refine_ls_restrained_S_all 1.0348
_refine_ls_R_factor_all 0.1241
_refine_ls_R_factor_gt 0.1175
_refine_ls_shift/su_max 0.0001
_refine_ls_shift/su_mean 0.0000
_refine_ls_structure_factor_coef Fsqd
_refine_ls_weighting_details 'w=1/[\s^2^(Fo^2^)+(0.1366P)^2^+224.5084P] where P=(Fo^2^+2Fc^2^)/3'
_refine_ls_weighting_scheme calc
_refine_ls_wR_factor_gt 0.2747
_refine_ls_wR_factor_ref 0.2803
_reflns_Friedel_coverage 0.0
_reflns_limit_h_max 8
_reflns_limit_h_min -10
_reflns_limit_k_max 15
_reflns_limit_k_min 0
_reflns_limit_l_max 22
_reflns_limit_l_min -8
_reflns_number_gt 3597
_reflns_number_total 3973
_reflns_threshold_expression I>=2u(I)
_cod_data_source_file c9cc06563f2.cif
_cod_data_source_block 1222-CZF-HKB-PPD-11
_cod_original_sg_symbol_Hall '-P 2ybc (x-z,y,z)'
_cod_database_code 7125407
_olex2_refinement_description
;
1. Fixed Uiso
 At 1.2 times of:
  All C(H) groups, All C(H,H) groups, All N(H) groups
 At 1.5 times of:
  All C(H,H,H) groups
2.a Ternary CH refined with riding coordinates:
 N2(H2), C6(H6)
2.b Secondary CH2 refined with riding coordinates:
 C7(H7a,H7b), C15(H15a,H15b), C17(H17a,H17b)
2.c Aromatic/amide H refined with riding coordinates:
 C1(H1), C2(H2a), C3(H3), C4(H4), C9(H9), C10(H10), C12(H12), C13(H13)
2.d Idealised Me refined as rotating group:
 C14(H14a,H14b,H14c), C16(H16a,H16b,H16c), C18(H18a,H18b,H18c)
;
_olex2_submission_special_instructions 'No special instructions were received'

loop_
_space_group_symop_id
_space_group_symop_operation_xyz
1 x,y,z
2 -x+1/2,y+1/2,-z+1/2
3 -x,-y,-z
4 x-1/2,-y-1/2,z-1/2

loop_
_atom_site_label
_atom_site_type_symbol
_atom_site_fract_x
_atom_site_fract_y
_atom_site_fract_z
_atom_site_U_iso_or_equiv
_atom_site_adp_type
_atom_site_occupancy
_atom_site_refinement_flags_posn
Pt1 Pt 0.91768(7) 0.19577(5) 0.77935(4) 0.0243(3) Uani 1.000000 .
Cl1 Cl 1.1165(13) 0.1083(10) 0.7564(9) 0.116(4) Uani 1.000000 .
Cl2 Cl 1.0478(12) 0.3438(8) 0.8039(7) 0.093(3) Uani 1.000000 .
P1 P 0.6097(12) 0.1282(8) 0.6254(5) 0.077(3) Uani 1.000000 .
O1 O 0.620(4) 0.147(3) 1.0605(17) 0.108(10) Uani 1.000000 .
O2 O 0.682(3) 0.048(2) 0.5945(15) 0.092(8) Uani 1.000000 .
O3 O 0.440(3) 0.137(3) 0.6027(17) 0.106(9) Uani 1.000000 .
O4 O 0.663(3) 0.237(2) 0.6141(16) 0.094(8) Uani 1.000000 .
N1 N 0.726(3) 0.255(2) 0.7963(16) 0.071(7) Uani 1.000000 .
N2 N 0.785(3) 0.070(2) 0.7527(16) 0.077(8) Uani 1.000000 .
H2 H 0.813(3) 0.040(2) 0.7150(16) 0.092(10) Uiso 1.000000 R
C1 C 0.710(4) 0.332(3) 0.834(2) 0.072(9) Uani 1.000000 .
H1 H 0.795(4) 0.366(3) 0.858(2) 0.086(11) Uiso 1.000000 R
C2 C 0.573(4) 0.368(3) 0.843(2) 0.080(10) Uani 1.000000 .
H2a H 0.567(4) 0.426(3) 0.870(2) 0.097(12) Uiso 1.000000 R
C3 C 0.454(5) 0.317(3) 0.813(2) 0.083(11) Uani 1.000000 .
H3 H 0.361(5) 0.338(3) 0.818(2) 0.100(13) Uiso 1.000000 R
C4 C 0.468(5) 0.230(3) 0.772(2) 0.081(10) Uani 1.000000 .
H4 H 0.384(5) 0.192(3) 0.752(2) 0.097(12) Uiso 1.000000 R
C5 C 0.606(4) 0.201(3) 0.763(2) 0.072(9) Uani 1.000000 .
C6 C 0.636(4) 0.109(3) 0.7253(19) 0.075(9) Uani 1.000000 .
H6 H 0.565(4) 0.057(3) 0.7332(19) 0.091(11) Uiso 1.000000 R
C7 C 0.797(5) -0.007(3) 0.813(2) 0.079(10) Uani 1.000000 .
H7a H 0.732(5) -0.064(3) 0.795(2) 0.095(12) Uiso 1.000000 R
H7b H 0.898(5) -0.033(3) 0.825(2) 0.095(12) Uiso 1.000000 R
C8 C 0.755(4) 0.036(3) 0.879(2) 0.077(10) Uani 1.000000 .
C9 C 0.602(5) 0.035(3) 0.885(2) 0.082(10) Uani 1.000000 .
H9 H 0.529(5) 0.008(3) 0.848(2) 0.098(12) Uiso 1.000000 R
C10 C 0.570(5) 0.074(3) 0.944(2) 0.086(11) Uani 1.000000 .
H10 H 0.471(5) 0.077(3) 0.947(2) 0.104(13) Uiso 1.000000 R
C11 C 0.674(5) 0.112(3) 1.000(2) 0.088(11) Uani 1.000000 .
C12 C 0.821(5) 0.111(3) 1.001(2) 0.093(12) Uani 1.000000 .
H12 H 0.892(5) 0.132(3) 1.041(2) 0.111(14) Uiso 1.000000 R
C13 C 0.860(5) 0.075(3) 0.935(2) 0.084(11) Uani 1.000000 .
H13 H 0.959(5) 0.078(3) 0.931(2) 0.101(13) Uiso 1.000000 R
C14 C 0.715(6) 0.152(4) 1.128(3) 0.121(18) Uani 1.000000 .
H14a H 0.810(16) 0.18(3) 1.122(4) 0.18(3) Uiso 1.000000 GR
H14b H 0.67(2) 0.20(3) 1.158(8) 0.18(3) Uiso 1.000000 GR
H14c H 0.73(4) 0.087(7) 1.149(10) 0.18(3) Uiso 1.000000 GR
C15 C 0.346(6) 0.068(4) 0.551(3) 0.124(18) Uani 1.000000 .
H15a H 0.354(6) 0.086(4) 0.503(3) 0.15(2) Uiso 1.000000 R
H15b H 0.383(6) 0.000(4) 0.561(3) 0.15(2) Uiso 1.000000 R
C16 C 0.190(7) 0.071(6) 0.555(4) 0.16(3) Uani 1.000000 .
H16a H 0.130(9) 0.05(4) 0.511(12) 0.24(4) Uiso 1.000000 GR
H16b H 0.175(15) 0.03(4) 0.59(2) 0.24(4) Uiso 1.000000 GR
H16c H 0.162(19) 0.139(9) 0.56(3) 0.24(4) Uiso 1.000000 GR
C17 C 0.793(5) 0.255(4) 0.581(2) 0.092(12) Uani 1.000000 .
H17a H 0.849(5) 0.312(4) 0.605(2) 0.111(14) Uiso 1.000000 R
H17b H 0.857(5) 0.196(4) 0.589(2) 0.111(14) Uiso 1.000000 R
C18 C 0.742(7) 0.275(5) 0.503(3) 0.14(2) Uani 1.000000 .
H18a H 0.82(3) 0.25(3) 0.478(4) 0.21(3) Uiso 1.000000 GR
H18b H 0.65(3) 0.24(3) 0.485(7) 0.21(3) Uiso 1.000000 GR
H18c H 0.73(5) 0.346(6) 0.495(4) 0.21(3) Uiso 1.000000 GR

loop_
_atom_site_aniso_label
_atom_site_aniso_U_11
_atom_site_aniso_U_22
_atom_site_aniso_U_33
_atom_site_aniso_U_12
_atom_site_aniso_U_13
_atom_site_aniso_U_23
Pt1 0.0184(5) 0.0256(5) 0.0296(5) -0.0020(3) 0.0069(3) 0.0017(3)
Cl1 0.076(7) 0.103(9) 0.179(13) 0.007(6) 0.051(7) -0.015(9)
Cl2 0.073(6) 0.083(6) 0.123(9) -0.016(5) 0.021(6) -0.004(6)
P1 0.088(7) 0.072(6) 0.069(5) 0.002(5) 0.010(5) -0.003(5)
O1 0.12(2) 0.12(2) 0.09(2) -0.01(2) 0.020(18) -0.017(18)
O2 0.12(2) 0.083(18) 0.080(17) 0.007(16) 0.030(16) -0.004(14)
O3 0.10(2) 0.11(2) 0.10(2) -0.002(18) -0.005(17) -0.015(18)
O4 0.10(2) 0.09(2) 0.087(19) 0.002(17) 0.017(16) 0.006(16)
N1 0.075(19) 0.070(18) 0.070(17) -0.004(15) 0.018(15) 0.002(15)
N2 0.08(2) 0.08(2) 0.072(18) -0.003(16) 0.015(15) 0.002(15)
C1 0.08(2) 0.07(2) 0.07(2) -0.002(18) 0.021(18) -0.003(18)
C2 0.08(2) 0.08(3) 0.08(2) -0.00(2) 0.03(2) -0.01(2)
C3 0.08(3) 0.09(3) 0.09(3) 0.00(2) 0.02(2) -0.00(2)
C4 0.08(3) 0.08(3) 0.08(2) -0.00(2) 0.02(2) -0.00(2)
C5 0.07(2) 0.08(2) 0.07(2) -0.008(18) 0.017(17) 0.001(18)
C6 0.07(2) 0.08(2) 0.07(2) -0.002(19) 0.019(18) -0.001(18)
C7 0.09(3) 0.07(2) 0.08(2) -0.007(19) 0.017(19) 0.000(19)
C8 0.08(2) 0.08(2) 0.07(2) -0.006(19) 0.015(18) 0.003(19)
C9 0.09(3) 0.08(3) 0.08(2) -0.01(2) 0.02(2) 0.00(2)
C10 0.09(3) 0.10(3) 0.07(2) -0.01(2) 0.02(2) 0.00(2)
C11 0.09(3) 0.10(3) 0.08(2) -0.01(2) 0.02(2) -0.01(2)
C12 0.09(3) 0.10(3) 0.08(3) -0.01(2) 0.02(2) -0.00(2)
C13 0.08(3) 0.09(3) 0.08(2) -0.01(2) 0.01(2) -0.00(2)
C14 0.14(5) 0.13(4) 0.08(3) -0.02(4) 0.01(3) -0.02(3)
C15 0.11(4) 0.13(4) 0.12(4) -0.01(3) -0.00(3) -0.02(3)
C16 0.13(5) 0.18(7) 0.16(6) -0.03(5) 0.02(4) -0.00(5)
C17 0.10(3) 0.09(3) 0.09(3) -0.01(2) 0.02(2) 0.00(2)
C18 0.14(5) 0.17(6) 0.11(4) -0.01(4) 0.02(4) 0.03(4)

loop_
_atom_type_symbol
_atom_type_scat_dispersion_real
_atom_type_scat_dispersion_imag
_atom_type_scat_Cromer_Mann_a1
_atom_type_scat_Cromer_Mann_a2
_atom_type_scat_Cromer_Mann_a3
_atom_type_scat_Cromer_Mann_a4
_atom_type_scat_Cromer_Mann_b1
_atom_type_scat_Cromer_Mann_b2
_atom_type_scat_Cromer_Mann_b3
_atom_type_scat_Cromer_Mann_b4
_atom_type_scat_Cromer_Mann_c
_atom_type_scat_source
_atom_type_scat_dispersion_source
C 0.00347 0.00161 2.31000 1.02000 1.58860 0.86500 20.84390 10.20750 0.56870 51.65120 0.215599998832 'International Tables Volume C Table 6.1.1.4 (pp. 500-502)' 'Henke, Gullikson and Davis, At. Data and Nucl. Data Tables, 1993, 54, 2'
Pt -1.63788 8.57892 27.00590 17.76390 15.71310 5.78370 1.51293 8.81174 0.42459 38.61030 11.6883001328 'International Tables Volume C Table 6.1.1.4 (pp. 500-502)' 'Henke, Gullikson and Davis, At. Data and Nucl. Data Tables, 1993, 54, 2'
Cl 0.14873 0.16029 11.46040 7.19640 6.25560 1.64550 0.01040 1.16620 18.51940 47.77840 -9.55739974976 'International Tables Volume C Table 6.1.1.4 (pp. 500-502)' 'Henke, Gullikson and Davis, At. Data and Nucl. Data Tables, 1993, 54, 2'
H 0.00000 0.00000 0.49300 0.32291 0.14019 0.04081 10.51090 26.12570 3.14236 57.79970 0.0030380000826 'International Tables Volume C Table 6.1.1.4 (pp. 500-502)' 'Henke, Gullikson and Davis, At. Data and Nucl. Data Tables, 1993, 54, 2'
O 0.01158 0.00611 3.04850 2.28680 1.54630 0.86700 13.27710 5.70110 0.32390 32.90890 0.250800013542 'International Tables Volume C Table 6.1.1.4 (pp. 500-502)' 'Henke, Gullikson and Davis, At. Data and Nucl. Data Tables, 1993, 54, 2'
N 0.00653 0.00323 12.21260 3.13220 2.01250 1.16630 0.00570 9.89330 28.99750 0.58260 -11.5290002823 'International Tables Volume C Table 6.1.1.4 (pp. 500-502)' 'Henke, Gullikson and Davis, At. Data and Nucl. Data Tables, 1993, 54, 2'
P 0.10434 0.09671 6.43450 4.17910 1.78000 1.49080 1.90670 27.15700 0.52600 68.16450 1.11489999294 'International Tables Volume C Table 6.1.1.4 (pp. 500-502)' 'Henke, Gullikson and Davis, At. Data and Nucl. Data Tables, 1993, 54, 2'

loop_
_geom_angle_atom_site_label_1
_geom_angle_atom_site_label_2
_geom_angle_atom_site_label_3
_geom_angle
Cl2 Pt1 Cl1 93.8(4)
N1 Pt1 Cl1 172.0(9)
N1 Pt1 Cl2 94.2(9)
N2 Pt1 Cl1 90.2(9)
N2 Pt1 Cl2 174.8(9)
N2 Pt1 N1 81.7(12)
O3 P1 O2 118.6(18)
O4 P1 O2 116.2(18)
O4 P1 O3 102.7(18)
C6 P1 O2 109.6(17)
C6 P1 O3 101.1(18)
C6 P1 O4 107.1(17)
C14 O1 C11 120(4)
C15 O3 P1 123(3)
C17 O4 P1 121(3)
C1 N1 Pt1 128(3)
C5 N1 Pt1 112(2)
C5 N1 C1 120(3)
H2 N2 Pt1 107.0(9)
C6 N2 Pt1 106(2)
C6 N2 H2 107.0(19)
C7 N2 Pt1 115(2)
C7 N2 H2 107.0(19)
C7 N2 C6 114(3)
H1 C1 N1 118(2)
C2 C1 N1 124(4)
C2 C1 H1 118(2)
H2a C2 C1 121(2)
C3 C2 C1 118(4)
C3 C2 H2a 121(3)
H3 C3 C2 120(3)
C4 C3 C2 120(4)
C4 C3 H3 120(2)
H4 C4 C3 120(2)
C5 C4 C3 120(4)
C5 C4 H4 120(2)
C4 C5 N1 118(4)
C6 C5 N1 116(3)
C6 C5 C4 125(4)
N2 C6 P1 108(2)
C5 C6 P1 112(3)
C5 C6 N2 112(3)
H6 C6 P1 108.0(13)
H6 C6 N2 108(2)
H6 C6 C5 108(2)
H7a C7 N2 109.3(19)
H7b C7 N2 109(2)
H7b C7 H7a 107.94763117(4)
C8 C7 N2 112(3)
C8 C7 H7a 109(2)
C8 C7 H7b 109(2)
C9 C8 C7 120(3)
C13 C8 C7 121(4)
C13 C8 C9 119(4)
H9 C9 C8 121(2)
C10 C9 C8 118(4)
C10 C9 H9 121(3)
H10 C10 C9 118(3)
C11 C10 C9 123(4)
C11 C10 H10 118(3)
C10 C11 O1 116(4)
C12 C11 O1 121(4)
C12 C11 C10 123(4)
H12 C12 C11 122(3)
C13 C12 C11 115(4)
C13 C12 H12 122(3)
C12 C13 C8 121(4)
H13 C13 C8 119(2)
H13 C13 C12 119(3)
H14a C14 O1 109.5
H14b C14 O1 109.5
H14b C14 H14a 109.5
H14c C14 O1 109.5
H14c C14 H14a 109.5
H14c C14 H14b 109.5
H15a C15 O3 109(3)
H15b C15 O3 109(3)
H15b C15 H15a 107.734208(9)
C16 C15 O3 113(5)
C16 C15 H15a 109(4)
C16 C15 H15b 109(4)
H16a C16 C15 109.5
H16b C16 C15 109.5
H16b C16 H16a 109.5
H16c C16 C15 109.5
H16c C16 H16a 109.5
H16c C16 H16b 109.5
H17a C17 O4 110(2)
H17b C17 O4 110(2)
H17b C17 H17a 108.2
C18 C17 O4 110(4)
C18 C17 H17a 110(3)
C18 C17 H17b 110(3)
H18a C18 C17 109.5
H18b C18 C17 109.5
H18b C18 H18a 109.5
H18c C18 C17 109.5
H18c C18 H18a 109.5
H18c C18 H18b 109.5

loop_
_geom_bond_atom_site_label_1
_geom_bond_atom_site_label_2
_geom_bond_distance
Pt1 Cl1 2.291(11)
Pt1 Cl2 2.295(10)
Pt1 N1 2.02(3)
Pt1 N2 2.06(3)
P1 O2 1.45(3)
P1 O3 1.54(3)
P1 O4 1.55(3)
P1 C6 1.87(4)
O1 C11 1.43(5)
O1 C14 1.38(5)
O3 C15 1.47(5)
O4 C17 1.48(5)
N1 C1 1.28(4)
N1 C5 1.35(4)
N2 H2 0.9100
N2 C6 1.45(5)
N2 C7 1.52(4)
C1 H1 0.9300
C1 C2 1.39(5)
C2 H2a 0.9300
C2 C3 1.31(5)
C3 H3 0.9300
C3 C4 1.41(6)
C4 H4 0.9300
C4 C5 1.38(5)
C5 C6 1.47(5)
C6 H6 0.9800
C7 H7a 0.9700
C7 H7b 0.9700
C7 C8 1.50(5)
C8 C9 1.44(5)
C8 C13 1.37(5)
C9 H9 0.9300
C9 C10 1.32(5)
C10 H10 0.9300
C10 C11 1.36(6)
C11 C12 1.35(6)
C12 H12 0.9300
C12 C13 1.45(6)
C13 H13 0.9300
C14 H14a 0.9600
C14 H14b 0.9600
C14 H14c 0.9600
C15 H15a 0.9700
C15 H15b 0.9700
C15 C16 1.46(7)
C16 H16a 0.9600
C16 H16b 0.9600
C16 H16c 0.9600
C17 H17a 0.9700
C17 H17b 0.9700
C17 C18 1.47(7)
C18 H18a 0.9600
C18 H18b 0.9600
C18 H18c 0.9600
